data_4065649
loop_
_publ_author_name
'Jean-Baptiste dit Dominique, Fran\,cois'
'Gornitzka, Heinz'
'Hemmert, Catherine'

_publ_section_title
;
 Chiral Variation of a Hybrid Bis(carbene-amido) Ligand System
;
_journal_issue 13
_journal_name_full Organometallics
_journal_page_first 2868
_journal_paper_doi 10.1021/om100048d
_journal_volume 29
_journal_year 2010
_chemical_formula_sum 'C28 H31 Cl3 N6 Ni O3'
_chemical_formula_weight 664.65
_chemical_name_systematic
;

 ?

;
_space_group_IT_number 14
_symmetry_cell_setting monoclinic
_symmetry_space_group_name_Hall '-P 2ybc'
_symmetry_space_group_name_H-M 'P 1 21/c 1'
_atom_sites_solution_hydrogens geom
_atom_sites_solution_primary direct
_atom_sites_solution_secondary difmap
_audit_creation_method SHELXL-97
_cell_angle_alpha 90.00
_cell_angle_beta 100.5370(10)
_cell_angle_gamma 90.00
_cell_formula_units_Z 4
_cell_length_a 10.5437(2)
_cell_length_b 14.9883(3)
_cell_length_c 19.1501(4)
_cell_measurement_reflns_used 8297
_cell_measurement_temperature 193(2)
_cell_measurement_theta_max 26.53
_cell_measurement_theta_min 2.39
_cell_volume 2975.30(10)
_computing_cell_refinement 'Bruker SMART'
_computing_data_collection 'Bruker SMART'
_computing_data_reduction 'Bruker SAINT'
_computing_molecular_graphics 'Bruker SHELXTL'
_computing_publication_material 'Bruker SHELXTL'
_computing_structure_refinement 'SHELXL-97 (Sheldrick, 1997)'
_computing_structure_solution 'SHELXS-97 (Sheldrick, 1990)'
_diffrn_ambient_temperature 193(2)
_diffrn_measured_fraction_theta_full 0.990
_diffrn_measured_fraction_theta_max 0.990
_diffrn_measurement_device_type 'CCD area detector'
_diffrn_measurement_method 'phi and omega scans'
_diffrn_radiation_monochromator graphite
_diffrn_radiation_source 'fine-focus sealed tube'
_diffrn_radiation_type MoK\a
_diffrn_radiation_wavelength 0.71073
_diffrn_reflns_av_R_equivalents 0.0392
_diffrn_reflns_av_sigmaI/netI 0.0417
_diffrn_reflns_limit_h_max 13
_diffrn_reflns_limit_h_min -13
_diffrn_reflns_limit_k_max 15
_diffrn_reflns_limit_k_min -19
_diffrn_reflns_limit_l_max 24
_diffrn_reflns_limit_l_min -24
_diffrn_reflns_number 28389
_diffrn_reflns_theta_full 26.85
_diffrn_reflns_theta_max 26.85
_diffrn_reflns_theta_min 1.96
_exptl_absorpt_coefficient_mu 0.963
_exptl_absorpt_correction_T_max 0.8308
_exptl_absorpt_correction_T_min 0.6994
_exptl_absorpt_correction_type multi-scan
_exptl_absorpt_process_details 'SADABS (Bruker-AXS)'
_exptl_crystal_colour yellow
_exptl_crystal_density_diffrn 1.484
_exptl_crystal_density_method 'not measured'
_exptl_crystal_description block
_exptl_crystal_F_000 1376
_exptl_crystal_size_max 0.40
_exptl_crystal_size_mid 0.20
_exptl_crystal_size_min 0.20
_refine_diff_density_max 0.523
_refine_diff_density_min -0.462
_refine_diff_density_rms 0.071
_refine_ls_extinction_method none
_refine_ls_goodness_of_fit_ref 1.052
_refine_ls_hydrogen_treatment mixed
_refine_ls_matrix_type full
_refine_ls_number_parameters 378
_refine_ls_number_reflns 6339
_refine_ls_number_restraints 0
_refine_ls_restrained_S_all 1.052
_refine_ls_R_factor_all 0.0563
_refine_ls_R_factor_gt 0.0394
_refine_ls_shift/su_max 0.001
_refine_ls_shift/su_mean 0.000
_refine_ls_structure_factor_coef Fsqd
_refine_ls_weighting_details 'calc w=1/[\s^2^(Fo^2^)+(0.0646P)^2^+0.4938P] where P=(Fo^2^+2Fc^2^)/3'
_refine_ls_weighting_scheme calc
_refine_ls_wR_factor_gt 0.1059
_refine_ls_wR_factor_ref 0.1156
_reflns_number_gt 4906
_reflns_number_total 6339
_reflns_threshold_expression >2sigma(I)
_cod_data_source_file om100048d_si_002.cif
_cod_data_source_block 6
_cod_depositor_comments
;
The following automatic conversions were performed:

'_symmetry_cell_setting' value 'Monoclinic' changed to 'monoclinic'
according to /home/saulius/struct/CIF-dictionaries/cif_core.dic
dictionary named 'cif_core.dic' version 2.4.1 from 2010-06-29.

Automatic conversion script
Id: cif_fix_values 1715 2011-07-08 13:25:40Z adriana 

The following automatic conversions were performed:

'_exptl_absorpt_correction_type' value 'multi-scans' was replaced
with the value 'multi-scan' as specified in the replacement file
'src/cod-tools/trunk/data/replacement-values/replacement_values.lst'.

Automatic conversion script
Id: cif_fix_values 5376 2017-05-30 11:51:03Z andrius 
;
_cod_original_sg_symbol_H-M P2(1)/c
_cod_database_code 4065649

loop_
_symmetry_equiv_pos_as_xyz
'x, y, z'
'-x, y+1/2, -z+1/2'
'-x, -y, -z'
'x, -y-1/2, z-1/2'

loop_
_atom_site_label
_atom_site_type_symbol
_atom_site_fract_x
_atom_site_fract_y
_atom_site_fract_z
_atom_site_U_iso_or_equiv
_atom_site_adp_type
_atom_site_occupancy
_atom_site_symmetry_multiplicity
_atom_site_calc_flag
_atom_site_refinement_flags
Ni1 Ni 0.82726(2) 0.755668(19) 0.228874(15) 0.01843(10) Uani 1 1 d .
N1 N 0.63994(17) 0.75636(12) 0.21396(11) 0.0219(4) Uani 1 1 d .
N2 N 0.72482(16) 0.89899(13) 0.14288(10) 0.0225(4) Uani 1 1 d .
N3 N 0.86043(17) 0.83638(14) 0.08854(11) 0.0254(5) Uani 1 1 d .
N4 N 1.11076(17) 0.76984(13) 0.22141(11) 0.0208(4) Uani 1 1 d .
N5 N 1.04812(16) 0.64843(13) 0.26317(10) 0.0213(4) Uani 1 1 d .
N6 N 0.83142(17) 0.69667(13) 0.31898(10) 0.0229(4) Uani 1 1 d .
O1 O 0.44572(14) 0.83222(11) 0.19828(10) 0.0307(4) Uani 1 1 d .
O2 O 0.85660(16) 0.56643(12) 0.38428(9) 0.0305(4) Uani 1 1 d .
C1 C 0.5753(2) 0.66959(16) 0.21314(14) 0.0261(5) Uani 1 1 d .
H1A H 0.4842 0.6761 0.1894 0.031 Uiso 1 1 calc R
H1B H 0.5761 0.6503 0.2627 0.031 Uiso 1 1 calc R
C2 C 0.6386(2) 0.59856(16) 0.17532(13) 0.0242(5) Uani 1 1 d .
C3 C 0.6903(2) 0.61876(18) 0.11542(14) 0.0299(6) Uani 1 1 d .
H3 H 0.6890 0.6786 0.0989 0.036 Uiso 1 1 calc R
C4 C 0.7441(3) 0.5519(2) 0.07958(16) 0.0413(7) Uani 1 1 d .
H4 H 0.7811 0.5667 0.0394 0.050 Uiso 1 1 calc R
C5 C 0.7440(3) 0.4649(2) 0.10196(18) 0.0481(8) Uani 1 1 d .
H5 H 0.7802 0.4194 0.0772 0.058 Uiso 1 1 calc R
C6 C 0.6912(3) 0.44395(19) 0.16046(17) 0.0421(8) Uani 1 1 d .
H6 H 0.6897 0.3836 0.1756 0.051 Uiso 1 1 calc R
C7 C 0.6400(2) 0.51020(18) 0.19755(15) 0.0338(6) Uani 1 1 d .
H7 H 0.6056 0.4951 0.2385 0.041 Uiso 1 1 calc R
C8 C 0.5666(2) 0.82780(16) 0.20322(13) 0.0218(5) Uani 1 1 d .
C9 C 0.6404(2) 0.91374(16) 0.19459(13) 0.0247(5) Uani 1 1 d .
H9A H 0.5788 0.9625 0.1781 0.030 Uiso 1 1 calc R
H9B H 0.6926 0.9314 0.2409 0.030 Uiso 1 1 calc R
C10 C 0.8117(2) 0.83187(16) 0.14942(12) 0.0213(5) Uani 1 1 d .
C11 C 0.7188(2) 0.94426(17) 0.07965(14) 0.0305(6) Uani 1 1 d .
H11 H 0.6642 0.9933 0.0634 0.037 Uiso 1 1 calc R
C12 C 0.8046(2) 0.90575(18) 0.04547(14) 0.0314(6) Uani 1 1 d .
H12 H 0.8235 0.9226 0.0007 0.038 Uiso 1 1 calc R
C13 C 0.9703(2) 0.78461(18) 0.07384(13) 0.0264(5) Uani 1 1 d .
H13A H 0.9622 0.7760 0.0220 0.032 Uiso 1 1 calc R
H13B H 0.9709 0.7251 0.0963 0.032 Uiso 1 1 calc R
C14 C 1.0958(2) 0.83324(19) 0.10273(14) 0.0310(6) Uani 1 1 d .
H14A H 1.1692 0.7965 0.0939 0.037 Uiso 1 1 calc R
H14B H 1.0977 0.8902 0.0768 0.037 Uiso 1 1 calc R
C15 C 1.1120(2) 0.85252(16) 0.18159(13) 0.0244(5) Uani 1 1 d .
H15A H 1.1946 0.8841 0.1977 0.029 Uiso 1 1 calc R
H15B H 1.0411 0.8917 0.1906 0.029 Uiso 1 1 calc R
C16 C 1.0042(2) 0.72904(15) 0.23706(12) 0.0190(5) Uani 1 1 d .
C17 C 1.2179(2) 0.71485(17) 0.23668(14) 0.0260(5) Uani 1 1 d .
H17 H 1.3028 0.7282 0.2297 0.031 Uiso 1 1 calc R
C18 C 1.1785(2) 0.63911(18) 0.26324(13) 0.0274(6) Uani 1 1 d .
H18 H 1.2303 0.5886 0.2791 0.033 Uiso 1 1 calc R
C19 C 0.9686(2) 0.57985(16) 0.28819(14) 0.0254(5) Uani 1 1 d .
H19A H 1.0258 0.5345 0.3153 0.030 Uiso 1 1 calc R
H19B H 0.9165 0.5498 0.2466 0.030 Uiso 1 1 calc R
C20 C 0.8784(2) 0.61658(16) 0.33518(13) 0.0238(5) Uani 1 1 d .
C21 C 0.7548(2) 0.73559(17) 0.36808(14) 0.0271(6) Uani 1 1 d .
H21A H 0.7808 0.7076 0.4153 0.032 Uiso 1 1 calc R
H21B H 0.6626 0.7215 0.3509 0.032 Uiso 1 1 calc R
C22 C 0.7698(2) 0.83552(17) 0.37583(13) 0.0261(5) Uani 1 1 d .
C23 C 0.8867(2) 0.87784(19) 0.37564(16) 0.0367(7) Uani 1 1 d .
H23 H 0.9596 0.8436 0.3694 0.044 Uiso 1 1 calc R
C24 C 0.8984(3) 0.9691(2) 0.38444(19) 0.0499(8) Uani 1 1 d .
H24 H 0.9787 0.9974 0.3834 0.060 Uiso 1 1 calc R
C25 C 0.7932(3) 1.0196(2) 0.39479(16) 0.0440(7) Uani 1 1 d .
H25 H 0.8016 1.0822 0.4020 0.053 Uiso 1 1 calc R
C26 C 0.6768(3) 0.9785(2) 0.39449(15) 0.0413(7) Uani 1 1 d .
H26 H 0.6041 1.0129 0.4009 0.050 Uiso 1 1 calc R
C27 C 0.6652(2) 0.88744(19) 0.38490(14) 0.0338(6) Uani 1 1 d .
H27 H 0.5840 0.8598 0.3845 0.041 Uiso 1 1 calc R
C28 C 0.3443(2) 0.6919(2) 0.48161(16) 0.0394(7) Uani 1 1 d .
H28 H 0.3417 0.6416 0.5156 0.047 Uiso 1 1 calc R
Cl1 Cl 0.18745(7) 0.70896(6) 0.43265(4) 0.0523(2) Uani 1 1 d .
Cl2 Cl 0.45031(8) 0.66366(7) 0.42436(6) 0.0682(3) Uani 1 1 d .
Cl3 Cl 0.39722(10) 0.78791(7) 0.52999(5) 0.0695(3) Uani 1 1 d .
O3 O 0.64120(18) 0.46369(15) 0.40456(11) 0.0374(5) Uani 1 1 d .
H29 H 0.616(3) 0.429(2) 0.366(2) 0.067(12) Uiso 1 1 d .
H30 H 0.700(3) 0.500(2) 0.3985(19) 0.065(11) Uiso 1 1 d .

loop_
_atom_site_aniso_label
_atom_site_aniso_U_11
_atom_site_aniso_U_22
_atom_site_aniso_U_33
_atom_site_aniso_U_23
_atom_site_aniso_U_13
_atom_site_aniso_U_12
Ni1 0.01508(14) 0.02043(19) 0.02070(18) 0.00373(12) 0.00573(11) 0.00050(11)
N1 0.0177(8) 0.0193(11) 0.0290(12) 0.0024(9) 0.0057(8) -0.0020(7)
N2 0.0213(9) 0.0219(11) 0.0248(11) 0.0053(9) 0.0058(8) -0.0004(8)
N3 0.0258(9) 0.0293(12) 0.0210(11) 0.0039(9) 0.0044(8) -0.0035(8)
N4 0.0172(8) 0.0220(11) 0.0248(11) -0.0006(8) 0.0076(8) -0.0021(7)
N5 0.0192(8) 0.0190(11) 0.0273(11) 0.0020(8) 0.0085(8) 0.0005(7)
N6 0.0225(9) 0.0258(12) 0.0213(11) 0.0040(9) 0.0064(8) 0.0021(8)
O1 0.0174(7) 0.0289(10) 0.0471(12) 0.0036(8) 0.0098(7) 0.0026(7)
O2 0.0371(9) 0.0261(10) 0.0293(10) 0.0090(8) 0.0087(8) -0.0036(7)
C1 0.0221(10) 0.0237(14) 0.0329(15) 0.0038(11) 0.0061(10) -0.0034(9)
C2 0.0184(10) 0.0224(14) 0.0293(14) 0.0017(10) -0.0021(9) -0.0011(9)
C3 0.0316(12) 0.0269(15) 0.0300(15) -0.0029(11) 0.0026(10) -0.0017(10)
C4 0.0440(15) 0.0447(19) 0.0361(17) -0.0134(14) 0.0098(13) -0.0022(13)
C5 0.0464(16) 0.039(2) 0.055(2) -0.0210(16) -0.0015(15) 0.0046(13)
C6 0.0429(15) 0.0216(15) 0.055(2) -0.0015(14) -0.0097(14) 0.0024(12)
C7 0.0320(12) 0.0316(16) 0.0342(16) 0.0047(12) -0.0035(11) -0.0033(11)
C8 0.0201(10) 0.0216(13) 0.0247(13) 0.0013(10) 0.0072(9) -0.0005(9)
C9 0.0204(10) 0.0245(14) 0.0301(14) 0.0012(11) 0.0066(9) 0.0015(9)
C10 0.0187(10) 0.0245(13) 0.0214(13) -0.0001(10) 0.0054(9) -0.0040(9)
C11 0.0351(13) 0.0247(14) 0.0303(15) 0.0083(11) 0.0028(11) 0.0011(11)
C12 0.0401(13) 0.0306(16) 0.0233(14) 0.0090(11) 0.0056(11) -0.0025(11)
C13 0.0289(11) 0.0311(15) 0.0219(13) -0.0015(11) 0.0112(10) -0.0004(10)
C14 0.0274(11) 0.0382(16) 0.0308(15) 0.0048(12) 0.0145(10) -0.0017(11)
C15 0.0243(10) 0.0222(13) 0.0285(14) 0.0034(10) 0.0098(9) -0.0046(9)
C16 0.0200(10) 0.0177(12) 0.0200(12) -0.0002(9) 0.0054(9) -0.0010(8)
C17 0.0178(10) 0.0275(14) 0.0347(15) -0.0039(11) 0.0100(10) 0.0010(9)
C18 0.0193(10) 0.0264(15) 0.0371(16) -0.0003(11) 0.0070(10) 0.0058(9)
C19 0.0254(11) 0.0167(13) 0.0348(15) 0.0037(11) 0.0074(10) -0.0028(9)
C20 0.0204(10) 0.0238(14) 0.0259(14) 0.0023(11) 0.0010(9) -0.0049(9)
C21 0.0277(11) 0.0314(15) 0.0245(13) 0.0011(11) 0.0112(10) -0.0001(10)
C22 0.0259(11) 0.0338(15) 0.0190(13) -0.0005(11) 0.0053(9) 0.0019(10)
C23 0.0319(13) 0.0334(17) 0.0462(18) -0.0055(13) 0.0109(12) 0.0012(11)
C24 0.0481(16) 0.042(2) 0.063(2) -0.0069(16) 0.0182(15) -0.0104(14)
C25 0.0635(19) 0.0257(16) 0.0425(19) -0.0020(13) 0.0087(14) 0.0028(14)
C26 0.0469(16) 0.0418(19) 0.0333(17) -0.0034(13) 0.0027(12) 0.0165(13)
C27 0.0299(12) 0.0402(18) 0.0318(16) -0.0067(12) 0.0068(11) 0.0040(11)
C28 0.0390(14) 0.0391(18) 0.0424(18) 0.0021(13) 0.0131(13) -0.0025(12)
Cl1 0.0433(4) 0.0758(6) 0.0385(4) -0.0069(4) 0.0090(3) -0.0006(4)
Cl2 0.0494(4) 0.0736(7) 0.0917(8) -0.0114(5) 0.0399(5) -0.0099(4)
Cl3 0.0862(6) 0.0569(6) 0.0563(6) -0.0143(5) -0.0109(5) -0.0109(5)
O3 0.0329(10) 0.0433(13) 0.0379(12) -0.0080(10) 0.0116(9) -0.0074(9)

loop_
_atom_type_symbol
_atom_type_description
_atom_type_scat_dispersion_real
_atom_type_scat_dispersion_imag
_atom_type_scat_source
C C 0.0033 0.0016 'International Tables Vol C Tables 4.2.6.8 and 6.1.1.4'
H H 0.0000 0.0000 'International Tables Vol C Tables 4.2.6.8 and 6.1.1.4'
N N 0.0061 0.0033 'International Tables Vol C Tables 4.2.6.8 and 6.1.1.4'
O O 0.0106 0.0060 'International Tables Vol C Tables 4.2.6.8 and 6.1.1.4'
Ni Ni 0.3393 1.1124 'International Tables Vol C Tables 4.2.6.8 and 6.1.1.4'
Cl Cl 0.1484 0.1585 'International Tables Vol C Tables 4.2.6.8 and 6.1.1.4'

loop_
_geom_angle_atom_site_label_1
_geom_angle_atom_site_label_2
_geom_angle_atom_site_label_3
_geom_angle
C10 Ni1 C16 97.72(10)
C10 Ni1 N6 169.18(9)
C16 Ni1 N6 88.19(9)
C10 Ni1 N1 86.66(9)
C16 Ni1 N1 167.59(9)
N6 Ni1 N1 89.44(8)
C8 N1 C1 117.52(19)
C8 N1 Ni1 125.45(15)
C1 N1 Ni1 117.02(14)
C10 N2 C11 111.7(2)
C10 N2 C9 122.4(2)
C11 N2 C9 125.7(2)
C10 N3 C12 111.2(2)
C10 N3 C13 125.1(2)
C12 N3 C13 123.1(2)
C16 N4 C17 111.1(2)
C16 N4 C15 125.80(18)
C17 N4 C15 122.11(19)
C16 N5 C18 111.28(19)
C16 N5 C19 124.75(18)
C18 N5 C19 123.97(19)
C20 N6 C21 116.1(2)
C20 N6 Ni1 125.11(17)
C21 N6 Ni1 117.70(15)
N1 C1 C2 112.65(19)
N1 C1 H1A 109.1
C2 C1 H1A 109.1
N1 C1 H1B 109.1
C2 C1 H1B 109.1
H1A C1 H1B 107.8
C3 C2 C7 118.4(2)
C3 C2 C1 121.1(2)
C7 C2 C1 120.4(2)
C2 C3 C4 120.4(3)
C2 C3 H3 119.8
C4 C3 H3 119.8
C5 C4 C3 120.4(3)
C5 C4 H4 119.8
C3 C4 H4 119.8
C4 C5 C6 119.6(3)
C4 C5 H5 120.2
C6 C5 H5 120.2
C5 C6 C7 120.5(3)
C5 C6 H6 119.8
C7 C6 H6 119.8
C6 C7 C2 120.6(3)
C6 C7 H7 119.7
C2 C7 H7 119.7
O1 C8 N1 127.7(2)
O1 C8 C9 118.3(2)
N1 C8 C9 114.02(18)
N2 C9 C8 109.3(2)
N2 C9 H9A 109.8
C8 C9 H9A 109.8
N2 C9 H9B 109.8
C8 C9 H9B 109.8
H9A C9 H9B 108.3
N2 C10 N3 103.9(2)
N2 C10 Ni1 118.93(17)
N3 C10 Ni1 137.00(18)
C12 C11 N2 106.8(2)
C12 C11 H11 126.6
N2 C11 H11 126.6
C11 C12 N3 106.4(2)
C11 C12 H12 126.8
N3 C12 H12 126.8
N3 C13 C14 110.0(2)
N3 C13 H13A 109.7
C14 C13 H13A 109.7
N3 C13 H13B 109.7
C14 C13 H13B 109.7
H13A C13 H13B 108.2
C15 C14 C13 112.7(2)
C15 C14 H14A 109.1
C13 C14 H14A 109.1
C15 C14 H14B 109.1
C13 C14 H14B 109.1
H14A C14 H14B 107.8
N4 C15 C14 110.4(2)
N4 C15 H15A 109.6
C14 C15 H15A 109.6
N4 C15 H15B 109.6
C14 C15 H15B 109.6
H15A C15 H15B 108.1
N5 C16 N4 104.00(18)
N5 C16 Ni1 119.01(16)
N4 C16 Ni1 136.97(17)
C18 C17 N4 106.6(2)
C18 C17 H17 126.7
N4 C17 H17 126.7
C17 C18 N5 107.0(2)
C17 C18 H18 126.5
N5 C18 H18 126.5
N5 C19 C20 113.35(19)
N5 C19 H19A 108.9
C20 C19 H19A 108.9
N5 C19 H19B 108.9
C20 C19 H19B 108.9
H19A C19 H19B 107.7
O2 C20 N6 127.6(2)
O2 C20 C19 116.3(2)
N6 C20 C19 116.0(2)
N6 C21 C22 113.4(2)
N6 C21 H21A 108.9
C22 C21 H21A 108.9
N6 C21 H21B 108.9
C22 C21 H21B 108.9
H21A C21 H21B 107.7
C23 C22 C27 118.1(3)
C23 C22 C21 122.1(2)
C27 C22 C21 119.8(2)
C24 C23 C22 120.8(3)
C24 C23 H23 119.6
C22 C23 H23 119.6
C23 C24 C25 120.2(3)
C23 C24 H24 119.9
C25 C24 H24 119.9
C26 C25 C24 119.5(3)
C26 C25 H25 120.2
C24 C25 H25 120.2
C25 C26 C27 120.1(3)
C25 C26 H26 119.9
C27 C26 H26 119.9
C26 C27 C22 121.2(2)
C26 C27 H27 119.4
C22 C27 H27 119.4
Cl3 C28 Cl2 110.61(15)
Cl3 C28 Cl1 109.90(16)
Cl2 C28 Cl1 110.19(16)
Cl3 C28 H28 108.7
Cl2 C28 H28 108.7
Cl1 C28 H28 108.7
H29 O3 H30 112(3)

loop_
_geom_bond_atom_site_label_1
_geom_bond_atom_site_label_2
_geom_bond_distance
Ni1 C10 1.885(2)
Ni1 C16 1.886(2)
Ni1 N6 1.932(2)
Ni1 N1 1.9433(18)
N1 C8 1.314(3)
N1 C1 1.467(3)
N2 C10 1.351(3)
N2 C11 1.379(3)
N2 C9 1.464(3)
N3 C10 1.359(3)
N3 C12 1.389(3)
N3 C13 1.464(3)
N4 C16 1.360(3)
N4 C17 1.386(3)
N4 C15 1.456(3)
N5 C16 1.356(3)
N5 C18 1.381(3)
N5 C19 1.461(3)
N6 C20 1.314(3)
N6 C21 1.468(3)
O1 C8 1.263(2)
O2 C20 1.257(3)
C1 C2 1.510(3)
C1 H1A 0.9900
C1 H1B 0.9900
C2 C3 1.390(4)
C2 C7 1.390(4)
C3 C4 1.392(4)
C3 H3 0.9500
C4 C5 1.374(4)
C4 H4 0.9500
C5 C6 1.376(5)
C5 H5 0.9500
C6 C7 1.386(4)
C6 H6 0.9500
C7 H7 0.9500
C8 C9 1.529(3)
C9 H9A 0.9900
C9 H9B 0.9900
C11 C12 1.341(4)
C11 H11 0.9500
C12 H12 0.9500
C13 C14 1.523(3)
C13 H13A 0.9900
C13 H13B 0.9900
C14 C15 1.516(3)
C14 H14A 0.9900
C14 H14B 0.9900
C15 H15A 0.9900
C15 H15B 0.9900
C17 C18 1.341(4)
C17 H17 0.9500
C18 H18 0.9500
C19 C20 1.527(3)
C19 H19A 0.9900
C19 H19B 0.9900
C21 C22 1.511(3)
C21 H21A 0.9900
C21 H21B 0.9900
C22 C23 1.386(3)
C22 C27 1.387(3)
C23 C24 1.381(4)
C23 H23 0.9500
C24 C25 1.387(4)
C24 H24 0.9500
C25 C26 1.372(4)
C25 H25 0.9500
C26 C27 1.380(4)
C26 H26 0.9500
C27 H27 0.9500
C28 Cl3 1.746(3)
C28 Cl2 1.755(3)
C28 Cl1 1.764(3)
C28 H28 1.0000
O3 H29 0.89(4)
O3 H30 0.85(4)
